data_7126616
loop_
_publ_author_name
'Osberger, Thomas J.'
'Kidd, Sarah L.'
'King, Thomas A.'
'Spring, David R.'

_publ_section_title
;
 C(sp<sup>3</sup>)-H arylation to construct all-syn cyclobutane-based
 heterobicyclic systems: a novel fragment collection.
;
_journal_issue 54
_journal_name_full 'Chemical communications (Cambridge, England)'
_journal_page_first 7423
_journal_page_last 7426
_journal_paper_doi 10.1039/d0cc03237a
_journal_volume 56
_journal_year 2020
_chemical_formula_moiety 'C13 H14 O3'
_chemical_formula_sum 'C13 H14 O3'
_chemical_formula_weight 218.24
_space_group_crystal_system monoclinic
_space_group_IT_number 15
_space_group_name_Hall '-C 2yc'
_space_group_name_H-M_alt 'C 1 2/c 1'
_atom_sites_solution_hydrogens geom
_atom_sites_solution_primary dual
_atom_sites_solution_secondary difmap
_audit_creation_method SHELXL-2018/1
_audit_update_record
;
2020-02-27 deposited with the CCDC.	2020-05-26 downloaded from the CCDC.
;
_cell_angle_alpha 90
_cell_angle_beta 112.3105(14)
_cell_angle_gamma 90
_cell_formula_units_Z 8
_cell_length_a 17.1906(5)
_cell_length_b 6.2367(2)
_cell_length_c 21.3876(7)
_cell_measurement_reflns_used 6479
_cell_measurement_temperature 180(2)
_cell_measurement_theta_max 66.69
_cell_measurement_theta_min 5.56
_cell_volume 2121.37(12)
_computing_cell_refinement 'SAINT (Bruker, 2016)'
_computing_data_collection 'APEX3 (Bruker, 2016)'
_computing_data_reduction SAINT
_computing_molecular_graphics 'Mercury (Macrae et al., 2008)'
_computing_publication_material SHELXL
_computing_structure_refinement 'SHELXL (Sheldrick, 2015)'
_computing_structure_solution 'SHELXT (Sheldrick, 2015)'
_diffrn_ambient_temperature 180(2)
_diffrn_measured_fraction_theta_full 0.998
_diffrn_measured_fraction_theta_max 0.998
_diffrn_measurement_device_type 'Bruker D8-QUEST PHOTON-100'
_diffrn_measurement_method '\w and \f-scans'
_diffrn_radiation_type CuK\a
_diffrn_radiation_wavelength 1.54178
_diffrn_reflns_av_R_equivalents 0.0498
_diffrn_reflns_av_unetI/netI 0.0336
_diffrn_reflns_Laue_measured_fraction_full 0.998
_diffrn_reflns_Laue_measured_fraction_max 0.998
_diffrn_reflns_limit_h_max 19
_diffrn_reflns_limit_h_min -20
_diffrn_reflns_limit_k_max 7
_diffrn_reflns_limit_k_min -6
_diffrn_reflns_limit_l_max 25
_diffrn_reflns_limit_l_min -25
_diffrn_reflns_number 11799
_diffrn_reflns_point_group_measured_fraction_full 0.998
_diffrn_reflns_point_group_measured_fraction_max 0.998
_diffrn_reflns_theta_full 66.722
_diffrn_reflns_theta_max 66.722
_diffrn_reflns_theta_min 4.469
_diffrn_source 'Incoatec I\mS Cu microsource'
_exptl_absorpt_coefficient_mu 0.788
_exptl_absorpt_correction_T_max 0.7528
_exptl_absorpt_correction_T_min 0.6536
_exptl_absorpt_correction_type multi-scan
_exptl_absorpt_process_details 'SADABS (Bruker, 2014)'
_exptl_crystal_colour colourless
_exptl_crystal_density_diffrn 1.367
_exptl_crystal_description block
_exptl_crystal_F_000 928
_exptl_crystal_size_max 0.350
_exptl_crystal_size_mid 0.100
_exptl_crystal_size_min 0.040
_refine_diff_density_max 0.154
_refine_diff_density_min -0.256
_refine_diff_density_rms 0.044
_refine_ls_extinction_method none
_refine_ls_goodness_of_fit_ref 1.072
_refine_ls_hydrogen_treatment constr
_refine_ls_matrix_type full
_refine_ls_number_parameters 146
_refine_ls_number_reflns 1872
_refine_ls_number_restraints 0
_refine_ls_restrained_S_all 1.072
_refine_ls_R_factor_all 0.0461
_refine_ls_R_factor_gt 0.0366
_refine_ls_shift/su_max 0.000
_refine_ls_shift/su_mean 0.000
_refine_ls_structure_factor_coef Fsqd
_refine_ls_weighting_details 'w=1/[\s^2^(Fo^2^)+(0.0445P)^2^+1.4461P] where P=(Fo^2^+2Fc^2^)/3'
_refine_ls_weighting_scheme calc
_refine_ls_wR_factor_gt 0.0883
_refine_ls_wR_factor_ref 0.0946
_reflns_Friedel_coverage 0.000
_reflns_number_gt 1576
_reflns_number_total 1872
_reflns_threshold_expression 'I > 2\s(I)'
_cod_data_source_file d0cc03237a2.cif
_cod_data_source_block DS_B1_0032
_cod_depositor_comments 'Adding full bibliography for 7126616.cif.'
_cod_original_cell_volume 2121.36(12)
_cod_original_sg_symbol_H-M 'C 2/c'
_cod_database_code 7126616
_cambridge_user_name 'Thomas Osberger'
_cambridge_user_crsid jo394
_cambridge_supervisor_name 'David Spring'
_cambridge_supervisor_crsid drs36
_cambridge_crystallographer_name 'Andrew Bond'
_cambridge_crystallographer_crsid adb29
_cambridge_sample_id TO3078
_cambridge_data_id DS_B1_0032
_shelx_space_group_comment
;
The symmetry employed for this shelxl refinement is uniquely defined
by the following loop, which should always be used as a source of
symmetry information in preference to the above space-group names.
They are only intended as comments.
;
_shelx_estimated_absorpt_t_min 0.770
_shelx_estimated_absorpt_t_max 0.969

loop_
_space_group_symop_operation_xyz
'x, y, z'
'-x, y, -z+1/2'
'x+1/2, y+1/2, z'
'-x+1/2, y+1/2, -z+1/2'
'-x, -y, -z'
'x, -y, z-1/2'
'-x+1/2, -y+1/2, -z'
'x+1/2, -y+1/2, z-1/2'

loop_
_atom_site_label
_atom_site_type_symbol
_atom_site_fract_x
_atom_site_fract_y
_atom_site_fract_z
_atom_site_U_iso_or_equiv
_atom_site_adp_type
_atom_site_occupancy
_atom_site_site_symmetry_order
_atom_site_calc_flag
_atom_site_refinement_flags_posn
_atom_site_refinement_flags_adp
_atom_site_refinement_flags_occupancy
_atom_site_disorder_assembly
_atom_site_disorder_group
O1 O 0.71841(7) 0.14009(19) 0.41760(6) 0.0396(3) Uani 1 1 d . . . . .
O2 O 0.61375(7) 0.26681(18) 0.44377(5) 0.0330(3) Uani 1 1 d . . . . .
O3 O 0.61576(7) 0.17446(18) 0.09702(5) 0.0310(3) Uani 1 1 d . . . . .
C1 C 0.67967(9) 0.2933(3) 0.42445(7) 0.0268(3) Uani 1 1 d . . . . .
C2 C 0.69377(9) 0.5261(2) 0.41457(7) 0.0255(3) Uani 1 1 d . . . . .
H2A H 0.751510 0.579490 0.442206 0.031 Uiso 1 1 calc R U . . .
C3 C 0.65633(9) 0.6137(2) 0.34009(7) 0.0250(3) Uani 1 1 d . . . . .
H3A H 0.686536 0.749624 0.338750 0.030 Uiso 1 1 calc R U . . .
C4 C 0.57536(9) 0.6741(3) 0.35181(7) 0.0307(4) Uani 1 1 d . . . . .
H4A H 0.556860 0.823847 0.339256 0.037 Uiso 1 1 calc R U . . .
H4B H 0.528304 0.572722 0.330858 0.037 Uiso 1 1 calc R U . . .
C5 C 0.62222(9) 0.6404(3) 0.42861(7) 0.0278(3) Uani 1 1 d . . . . .
H5A H 0.639660 0.776189 0.455161 0.033 Uiso 1 1 calc R U . . .
C6 C 0.58692(10) 0.4724(3) 0.46131(8) 0.0323(4) Uani 1 1 d . . . . .
H6A H 0.609186 0.491844 0.510958 0.039 Uiso 1 1 calc R U . . .
H6B H 0.524791 0.481154 0.443797 0.039 Uiso 1 1 calc R U . . .
C7 C 0.64861(8) 0.4837(2) 0.27872(7) 0.0218(3) Uani 1 1 d . . . . .
C8 C 0.60842(8) 0.2853(2) 0.26422(7) 0.0244(3) Uani 1 1 d . . . . .
H8A H 0.588449 0.223207 0.295874 0.029 Uiso 1 1 calc R U . . .
C9 C 0.59674(8) 0.1758(2) 0.20479(7) 0.0249(3) Uani 1 1 d . . . . .
H9A H 0.569629 0.040092 0.196306 0.030 Uiso 1 1 calc R U . . .
C10 C 0.62496(8) 0.2660(2) 0.15777(7) 0.0230(3) Uani 1 1 d . . . . .
C11 C 0.66593(8) 0.4628(2) 0.17149(7) 0.0241(3) Uani 1 1 d . . . . .
H11A H 0.685991 0.524537 0.139840 0.029 Uiso 1 1 calc R U . . .
C12 C 0.67749(8) 0.5686(2) 0.23099(7) 0.0232(3) Uani 1 1 d . . . . .
H12A H 0.705829 0.702701 0.239758 0.028 Uiso 1 1 calc R U . . .
C13 C 0.58021(13) -0.0337(3) 0.08376(9) 0.0423(4) Uani 1 1 d . . . . .
H13A H 0.580929 -0.085811 0.040747 0.063 Uiso 1 1 calc R U . . .
H13B H 0.522080 -0.028442 0.081134 0.063 Uiso 1 1 calc R U . . .
H13C H 0.613058 -0.130967 0.120226 0.063 Uiso 1 1 calc R U . . .

loop_
_atom_site_aniso_label
_atom_site_aniso_U_11
_atom_site_aniso_U_22
_atom_site_aniso_U_33
_atom_site_aniso_U_23
_atom_site_aniso_U_13
_atom_site_aniso_U_12
O1 0.0491(7) 0.0390(7) 0.0308(6) 0.0020(5) 0.0152(5) 0.0178(6)
O2 0.0410(6) 0.0319(6) 0.0320(6) 0.0006(5) 0.0203(5) -0.0024(5)
O3 0.0406(6) 0.0321(6) 0.0234(5) -0.0044(4) 0.0157(5) -0.0011(5)
C1 0.0284(8) 0.0356(9) 0.0149(7) -0.0005(6) 0.0066(6) 0.0037(6)
C2 0.0218(7) 0.0332(8) 0.0208(7) -0.0046(6) 0.0075(6) -0.0023(6)
C3 0.0271(7) 0.0250(8) 0.0239(8) -0.0006(6) 0.0109(6) -0.0027(6)
C4 0.0315(8) 0.0324(9) 0.0281(8) 0.0009(6) 0.0111(7) 0.0084(6)
C5 0.0303(8) 0.0286(8) 0.0253(8) -0.0068(6) 0.0116(6) -0.0006(6)
C6 0.0347(8) 0.0398(9) 0.0280(8) -0.0043(7) 0.0182(7) 0.0021(7)
C7 0.0182(7) 0.0256(8) 0.0206(7) 0.0010(6) 0.0061(5) 0.0008(5)
C8 0.0242(7) 0.0294(8) 0.0210(7) 0.0024(6) 0.0103(6) -0.0030(6)
C9 0.0235(7) 0.0256(8) 0.0251(7) -0.0005(6) 0.0085(6) -0.0034(6)
C10 0.0215(7) 0.0276(8) 0.0194(7) 0.0015(6) 0.0071(6) 0.0052(6)
C11 0.0232(7) 0.0284(8) 0.0224(7) 0.0061(6) 0.0105(6) 0.0024(6)
C12 0.0203(7) 0.0238(7) 0.0248(7) 0.0034(6) 0.0076(6) -0.0005(5)
C13 0.0682(12) 0.0301(9) 0.0289(9) -0.0055(7) 0.0189(8) 0.0002(8)

loop_
_atom_type_symbol
_atom_type_description
_atom_type_scat_dispersion_real
_atom_type_scat_dispersion_imag
_atom_type_scat_source
C C 0.0181 0.0091 'International Tables Vol C Tables 4.2.6.8 and 6.1.1.4'
H H 0.0000 0.0000 'International Tables Vol C Tables 4.2.6.8 and 6.1.1.4'
O O 0.0492 0.0322 'International Tables Vol C Tables 4.2.6.8 and 6.1.1.4'

loop_
_geom_angle_atom_site_label_1
_geom_angle_atom_site_label_2
_geom_angle_atom_site_label_3
_geom_angle
_geom_angle_site_symmetry_1
_geom_angle_site_symmetry_3
_geom_angle_publ_flag
C1 O2 C6 110.71(12) . . ?
C10 O3 C13 117.16(12) . . ?
O1 C1 O2 120.31(15) . . ?
O1 C1 C2 128.62(14) . . ?
O2 C1 C2 111.07(12) . . ?
C1 C2 C5 103.64(12) . . ?
C1 C2 C3 116.95(12) . . ?
C5 C2 C3 89.24(11) . . ?
C1 C2 H2A 114.6 . . ?
C5 C2 H2A 114.6 . . ?
C3 C2 H2A 114.6 . . ?
C7 C3 C4 118.95(12) . . ?
C7 C3 C2 124.26(12) . . ?
C4 C3 C2 88.17(10) . . ?
C7 C3 H3A 107.8 . . ?
C4 C3 H3A 107.8 . . ?
C2 C3 H3A 107.8 . . ?
C5 C4 C3 90.06(11) . . ?
C5 C4 H4A 113.6 . . ?
C3 C4 H4A 113.6 . . ?
C5 C4 H4B 113.6 . . ?
C3 C4 H4B 113.6 . . ?
H4A C4 H4B 110.9 . . ?
C6 C5 C4 116.63(13) . . ?
C6 C5 C2 105.03(12) . . ?
C4 C5 C2 89.33(11) . . ?
C6 C5 H5A 114.3 . . ?
C4 C5 H5A 114.3 . . ?
C2 C5 H5A 114.3 . . ?
O2 C6 C5 105.61(11) . . ?
O2 C6 H6A 110.6 . . ?
C5 C6 H6A 110.6 . . ?
O2 C6 H6B 110.6 . . ?
C5 C6 H6B 110.6 . . ?
H6A C6 H6B 108.7 . . ?
C8 C7 C12 117.21(13) . . ?
C8 C7 C3 123.00(12) . . ?
C12 C7 C3 119.65(13) . . ?
C9 C8 C7 121.83(13) . . ?
C9 C8 H8A 119.1 . . ?
C7 C8 H8A 119.1 . . ?
C8 C9 C10 119.63(13) . . ?
C8 C9 H9A 120.2 . . ?
C10 C9 H9A 120.2 . . ?
O3 C10 C11 115.73(12) . . ?
O3 C10 C9 124.77(13) . . ?
C11 C10 C9 119.50(13) . . ?
C12 C11 C10 120.08(13) . . ?
C12 C11 H11A 120.0 . . ?
C10 C11 H11A 120.0 . . ?
C11 C12 C7 121.73(13) . . ?
C11 C12 H12A 119.1 . . ?
C7 C12 H12A 119.1 . . ?
O3 C13 H13A 109.5 . . ?
O3 C13 H13B 109.5 . . ?
H13A C13 H13B 109.5 . . ?
O3 C13 H13C 109.5 . . ?
H13A C13 H13C 109.5 . . ?
H13B C13 H13C 109.5 . . ?

loop_
_geom_bond_atom_site_label_1
_geom_bond_atom_site_label_2
_geom_bond_distance
_geom_bond_site_symmetry_2
_geom_bond_publ_flag
O1 C1 1.2052(18) . ?
O2 C1 1.3557(18) . ?
O2 C6 1.4590(19) . ?
O3 C10 1.3722(17) . ?
O3 C13 1.417(2) . ?
C1 C2 1.500(2) . ?
C2 C5 1.547(2) . ?
C2 C3 1.5721(19) . ?
C2 H2A 1.0000 . ?
C3 C7 1.5052(19) . ?
C3 C4 1.551(2) . ?
C3 H3A 1.0000 . ?
C4 C5 1.545(2) . ?
C4 H4A 0.9900 . ?
C4 H4B 0.9900 . ?
C5 C6 1.509(2) . ?
C5 H5A 1.0000 . ?
C6 H6A 0.9900 . ?
C6 H6B 0.9900 . ?
C7 C8 1.394(2) . ?
C7 C12 1.398(2) . ?
C8 C9 1.389(2) . ?
C8 H8A 0.9500 . ?
C9 C10 1.390(2) . ?
C9 H9A 0.9500 . ?
C10 C11 1.390(2) . ?
C11 C12 1.379(2) . ?
C11 H11A 0.9500 . ?
C12 H12A 0.9500 . ?
C13 H13A 0.9800 . ?
C13 H13B 0.9800 . ?
C13 H13C 0.9800 . ?

loop_
_geom_torsion_atom_site_label_1
_geom_torsion_atom_site_label_2
_geom_torsion_atom_site_label_3
_geom_torsion_atom_site_label_4
_geom_torsion
_geom_torsion_site_symmetry_1
_geom_torsion_site_symmetry_2
_geom_torsion_site_symmetry_3
_geom_torsion_site_symmetry_4
_geom_torsion_publ_flag
C6 O2 C1 O1 169.07(13) . . . . ?
C6 O2 C1 C2 -10.71(16) . . . . ?
O1 C1 C2 C5 178.13(14) . . . . ?
O2 C1 C2 C5 -2.11(15) . . . . ?
O1 C1 C2 C3 81.93(19) . . . . ?
O2 C1 C2 C3 -98.31(14) . . . . ?
C1 C2 C3 C7 -32.82(19) . . . . ?
C5 C2 C3 C7 -137.75(13) . . . . ?
C1 C2 C3 C4 91.54(14) . . . . ?
C5 C2 C3 C4 -13.40(11) . . . . ?
C7 C3 C4 C5 142.17(13) . . . . ?
C2 C3 C4 C5 13.41(12) . . . . ?
C3 C4 C5 C6 -120.15(14) . . . . ?
C3 C4 C5 C2 -13.63(12) . . . . ?
C1 C2 C5 C6 13.30(15) . . . . ?
C3 C2 C5 C6 130.90(12) . . . . ?
C1 C2 C5 C4 -104.14(12) . . . . ?
C3 C2 C5 C4 13.45(11) . . . . ?
C1 O2 C6 C5 19.20(16) . . . . ?
C4 C5 C6 O2 77.51(15) . . . . ?
C2 C5 C6 O2 -19.44(15) . . . . ?
C4 C3 C7 C8 -55.90(19) . . . . ?
C2 C3 C7 C8 53.53(19) . . . . ?
C4 C3 C7 C12 119.61(15) . . . . ?
C2 C3 C7 C12 -130.96(14) . . . . ?
C12 C7 C8 C9 -0.4(2) . . . . ?
C3 C7 C8 C9 175.20(13) . . . . ?
C7 C8 C9 C10 -0.6(2) . . . . ?
C13 O3 C10 C11 175.18(13) . . . . ?
C13 O3 C10 C9 -4.7(2) . . . . ?
C8 C9 C10 O3 -178.92(12) . . . . ?
C8 C9 C10 C11 1.2(2) . . . . ?
O3 C10 C11 C12 179.35(12) . . . . ?
C9 C10 C11 C12 -0.8(2) . . . . ?
C10 C11 C12 C7 -0.3(2) . . . . ?
C8 C7 C12 C11 0.9(2) . . . . ?
C3 C7 C12 C11 -174.90(12) . . . . ?
